data_1557909
loop_
_publ_author_name
'Doheny, Patrick W.'
'Clegg, Jack K.'
'Tuna, Floriana'
'Collison, David'
'Kepert, Cameron J.'
'D'Alessandro, Deanna M.'

_publ_section_title
;
 Quantification of the mixed-valence and intervalence charge transfer
 properties of a cofacial metal--organic framework via single crystal
 electronic absorption spectroscopy
;
_journal_issue 20
_journal_name_full 'Chemical Science'
_journal_page_first 5213
_journal_page_last 5220
_journal_paper_doi 10.1039/D0SC01521K
_journal_volume 11
_journal_year 2020
_chemical_formula_moiety 'C26 H16 N4 S2'
_chemical_formula_sum 'C26 H16 N4 S2'
_chemical_formula_weight 448.55
_chemical_name_systematic BPPTzTz
_space_group_crystal_system triclinic
_space_group_IT_number 2
_space_group_name_Hall '-P 1'
_space_group_name_H-M_alt 'P -1'
_atom_sites_solution_hydrogens geom
_atom_sites_solution_primary direct
_audit_creation_method SHELXL-2016/4
_audit_update_record
;
2020-03-05 deposited with the CCDC.	2020-04-20 downloaded from the CCDC.
;
_cell_angle_alpha 80.52(3)
_cell_angle_beta 86.53(3)
_cell_angle_gamma 88.94(3)
_cell_formula_units_Z 2
_cell_length_a 5.6650(11)
_cell_length_b 7.5500(15)
_cell_length_c 22.845(5)
_cell_measurement_reflns_used 215
_cell_measurement_temperature 100(2)
_cell_volume 962.0(4)
_computing_cell_refinement 'XDS (Kabsch, 1993)'
_computing_data_collection 'AS QEGUI'
_computing_data_reduction 'XDS (Kabsch, 1993)'
_computing_molecular_graphics 'ShelXle-Rev915 (H?bschle et al., 2008)'
_computing_publication_material 'ShelXle-Rev915 (H?bschle et al., 2008)'
_computing_structure_refinement 'SHELXL-2016/4 (Sheldrick, 2016)'
_computing_structure_solution 'SHELXT 2018/2 (Sheldrick, 2018)'
_diffrn_ambient_temperature 100(2)
_diffrn_measured_fraction_theta_full 0.903
_diffrn_measured_fraction_theta_max 0.903
_diffrn_measurement_device_type 'Dectris Eiger 16M'
_diffrn_measurement_method 'Omega scan'
_diffrn_radiation_type Synchrotron
_diffrn_radiation_wavelength 0.71073
_diffrn_reflns_av_unetI/netI 0.0779
_diffrn_reflns_Laue_measured_fraction_full 0.903
_diffrn_reflns_Laue_measured_fraction_max 0.903
_diffrn_reflns_limit_h_max 6
_diffrn_reflns_limit_h_min -6
_diffrn_reflns_limit_k_max 8
_diffrn_reflns_limit_k_min -8
_diffrn_reflns_limit_l_max 27
_diffrn_reflns_limit_l_min -21
_diffrn_reflns_number 3039
_diffrn_reflns_point_group_measured_fraction_full 0.903
_diffrn_reflns_point_group_measured_fraction_max 0.903
_diffrn_reflns_theta_full 25.027
_diffrn_reflns_theta_max 25.026
_diffrn_reflns_theta_min 0.905
_diffrn_source 'MX2 Beamline Australian Synchrotron'
_exptl_absorpt_coefficient_mu 0.302
_exptl_absorpt_correction_T_max 0.4346
_exptl_absorpt_correction_T_min 0.3482
_exptl_absorpt_correction_type multi-scan
_exptl_absorpt_process_details 'sadabs (Sheldrick, 2002)'
_exptl_crystal_colour Colourless
_exptl_crystal_density_diffrn 1.549
_exptl_crystal_density_method 'not measured'
_exptl_crystal_description Plate
_exptl_crystal_F_000 464
_exptl_crystal_size_max 0.120
_exptl_crystal_size_mid 0.070
_exptl_crystal_size_min 0.015
_refine_diff_density_max 0.545
_refine_diff_density_min -0.769
_refine_diff_density_rms 0.107
_refine_ls_extinction_method none
_refine_ls_goodness_of_fit_ref 1.013
_refine_ls_hydrogen_treatment constr
_refine_ls_matrix_type full
_refine_ls_number_parameters 290
_refine_ls_number_reflns 3039
_refine_ls_number_restraints 0
_refine_ls_restrained_S_all 1.013
_refine_ls_R_factor_all 0.0707
_refine_ls_R_factor_gt 0.0600
_refine_ls_shift/su_max 0.002
_refine_ls_shift/su_mean 0.000
_refine_ls_structure_factor_coef Fsqd
_refine_ls_weighting_details 'w=1/[\s^2^(Fo^2^)+(0.1156P)^2^] where P=(Fo^2^+2Fc^2^)/3'
_refine_ls_weighting_scheme calc
_refine_ls_wR_factor_gt 0.1545
_refine_ls_wR_factor_ref 0.1640
_reflns_Friedel_coverage 0.000
_reflns_number_gt 2452
_reflns_number_total 3039
_reflns_threshold_expression 'I > 2\s(I)'
_cod_data_source_file d0sc01521k2.cif
_cod_data_source_block BPPTzTz_tw
_cod_depositor_comments
;
The following automatic conversions were performed:

data item '_exptl_absorpt_correction_type' value 'Multi-Scan' was
changed to 'multi-scan' in accordance with the
/home/data/users/saulius/crontab/automatic-downloads/rss-feeds/RSC/lib/dictionaries/cif_core.dic
dictionary named 'cif_core.dic' version 2.4.2 last updated on
2011-04-26.

Automatic conversion script
Id: cif_fix_values 7556 2019-12-06 15:28:31Z antanas 

 Adding full bibliography for 1557908--1557909.cif.

 Adding full bibliography for 1557908--1557909.cif.
;
_cod_original_cell_volume 962.0(3)
_cod_database_code 1557909
_shelx_shelxl_version_number 2016/4
_shelx_space_group_comment
;
The symmetry employed for this shelxl refinement is uniquely defined
by the following loop, which should always be used as a source of
symmetry information in preference to the above space-group names.
They are only intended as comments.
;
_shelx_estimated_absorpt_t_min 0.965
_shelx_estimated_absorpt_t_max 0.995

loop_
_space_group_symop_operation_xyz
'x, y, z'
'-x, -y, -z'

loop_
_atom_site_label
_atom_site_type_symbol
_atom_site_fract_x
_atom_site_fract_y
_atom_site_fract_z
_atom_site_U_iso_or_equiv
_atom_site_adp_type
_atom_site_occupancy
_atom_site_site_symmetry_order
_atom_site_calc_flag
_atom_site_refinement_flags_posn
_atom_site_refinement_flags_adp
_atom_site_refinement_flags_occupancy
_atom_site_disorder_assembly
_atom_site_disorder_group
S1 S 0.23046(12) 0.05408(8) -0.05661(3) 0.0198(2) Uani 1 1 d . . . . .
S2 S 0.27197(12) 0.59275(8) 1.04177(3) 0.0199(2) Uani 1 1 d . . . . .
N1 N 0.3447(4) 0.0909(3) 0.05946(11) 0.0191(5) Uani 1 1 d . . . . .
N2 N 0.5121(4) 0.2134(3) 0.45636(11) 0.0241(6) Uani 1 1 d . . . . .
N3 N -0.0174(4) 0.2846(3) 0.54399(11) 0.0247(6) Uani 1 1 d . . . . .
N4 N 0.1571(4) 0.5277(3) 0.92848(11) 0.0196(5) Uani 1 1 d . . . . .
C1 C 0.3923(5) 0.0405(3) 0.00512(12) 0.0190(6) Uani 1 1 d . . . . .
C2 C 0.5305(5) 0.0476(3) 0.09144(12) 0.0177(6) Uani 1 1 d . . . . .
C3 C 0.5376(5) 0.0764(3) 0.15321(12) 0.0176(6) Uani 1 1 d . . . . .
C4 C 0.3450(5) 0.1625(3) 0.17858(13) 0.0190(6) Uani 1 1 d . . . . .
H4 H 0.215855 0.203852 0.155159 0.023 Uiso 1 1 calc R U . . .
C5 C 0.3407(5) 0.1881(3) 0.23736(13) 0.0199(6) Uani 1 1 d . . . . .
H5 H 0.208391 0.246464 0.253636 0.024 Uiso 1 1 calc R U . . .
C6 C 0.7238(5) 0.0176(4) 0.18813(13) 0.0213(6) Uani 1 1 d . . . . .
H6 H 0.856028 -0.040315 0.171621 0.026 Uiso 1 1 calc R U . . .
C7 C 0.7191(5) 0.0425(3) 0.24746(13) 0.0195(6) Uani 1 1 d . . . . .
H7 H 0.848077 -0.000144 0.270759 0.023 Uiso 1 1 calc R U . . .
C8 C 0.5293(5) 0.1288(3) 0.27336(12) 0.0176(6) Uani 1 1 d . . . . .
C9 C 0.5241(5) 0.1570(3) 0.33636(12) 0.0173(6) Uani 1 1 d . . . . .
C10 C 0.3342(5) 0.2450(3) 0.36179(13) 0.0201(6) Uani 1 1 d . . . . .
H10 H 0.204558 0.288157 0.338814 0.024 Uiso 1 1 calc R U . . .
C11 C 0.3362(5) 0.2690(4) 0.42083(14) 0.0246(7) Uani 1 1 d . . . . .
H11 H 0.204723 0.328521 0.437005 0.030 Uiso 1 1 calc R U . . .
C12 C 0.7057(5) 0.0983(4) 0.37357(13) 0.0216(6) Uani 1 1 d . . . . .
H12 H 0.838935 0.036921 0.359024 0.026 Uiso 1 1 calc R U . . .
C13 C 0.6918(5) 0.1292(4) 0.43163(13) 0.0248(7) Uani 1 1 d . . . . .
H13 H 0.819078 0.087765 0.455664 0.030 Uiso 1 1 calc R U . . .
C14 C -0.1965(5) 0.2307(4) 0.58326(13) 0.0227(6) Uani 1 1 d . . . . .
H14 H -0.324316 0.171118 0.569939 0.027 Uiso 1 1 calc R U . . .
C15 C -0.2085(5) 0.2557(3) 0.64193(13) 0.0202(6) Uani 1 1 d . . . . .
H15 H -0.341619 0.213740 0.667408 0.024 Uiso 1 1 calc R U . . .
C16 C 0.1593(5) 0.3684(4) 0.56489(14) 0.0253(7) Uani 1 1 d . . . . .
H16 H 0.289437 0.408754 0.538144 0.030 Uiso 1 1 calc R U . . .
C17 C 0.1636(5) 0.3998(4) 0.62295(13) 0.0220(6) Uani 1 1 d . . . . .
H17 H 0.293896 0.459717 0.634963 0.026 Uiso 1 1 calc R U . . .
C18 C -0.0256(5) 0.3425(3) 0.66392(12) 0.0183(6) Uani 1 1 d . . . . .
C19 C -0.0307(5) 0.3731(3) 0.72651(12) 0.0177(6) Uani 1 1 d . . . . .
C20 C -0.2189(5) 0.3174(3) 0.76716(13) 0.0198(6) Uani 1 1 d . . . . .
H20 H -0.347955 0.257651 0.754498 0.024 Uiso 1 1 calc R U . . .
C21 C -0.2231(5) 0.3472(3) 0.82615(12) 0.0193(6) Uani 1 1 d . . . . .
H21 H -0.354047 0.308126 0.852794 0.023 Uiso 1 1 calc R U . . .
C22 C 0.1590(5) 0.4599(3) 0.74749(13) 0.0193(6) Uani 1 1 d . . . . .
H22 H 0.290842 0.498546 0.721089 0.023 Uiso 1 1 calc R U . . .
C23 C 0.1559(5) 0.4894(3) 0.80575(12) 0.0189(6) Uani 1 1 d . . . . .
H23 H 0.285300 0.548064 0.818713 0.023 Uiso 1 1 calc R U . . .
C24 C -0.0356(5) 0.4340(3) 0.84580(12) 0.0180(6) Uani 1 1 d . . . . .
C25 C -0.0306(5) 0.4643(3) 0.90746(12) 0.0174(6) Uani 1 1 d . . . . .
C26 C 0.1084(5) 0.5301(3) 0.98755(13) 0.0192(6) Uani 1 1 d . . . . .

loop_
_atom_site_aniso_label
_atom_site_aniso_U_11
_atom_site_aniso_U_22
_atom_site_aniso_U_33
_atom_site_aniso_U_23
_atom_site_aniso_U_13
_atom_site_aniso_U_12
S1 0.0192(5) 0.0245(4) 0.0178(4) -0.0102(3) -0.0023(3) 0.0031(3)
S2 0.0183(5) 0.0260(4) 0.0173(4) -0.0092(3) -0.0006(3) -0.0033(3)
N1 0.0193(13) 0.0201(11) 0.0194(13) -0.0078(9) 0.0000(9) -0.0003(9)
N2 0.0259(15) 0.0252(12) 0.0229(14) -0.0090(10) -0.0005(10) -0.0003(9)
N3 0.0270(15) 0.0259(13) 0.0235(14) -0.0113(10) 0.0001(10) 0.0012(9)
N4 0.0214(13) 0.0196(11) 0.0186(13) -0.0060(9) -0.0007(9) 0.0002(9)
C1 0.0208(16) 0.0182(12) 0.0190(15) -0.0064(10) 0.0012(11) -0.0017(10)
C2 0.0193(16) 0.0161(13) 0.0189(15) -0.0065(10) -0.0022(11) -0.0005(10)
C3 0.0209(16) 0.0144(12) 0.0187(15) -0.0070(10) -0.0003(11) 0.0000(10)
C4 0.0161(15) 0.0211(13) 0.0216(16) -0.0089(11) -0.0009(11) 0.0016(10)
C5 0.0192(16) 0.0205(13) 0.0216(15) -0.0084(11) -0.0025(11) 0.0023(10)
C6 0.0196(16) 0.0227(13) 0.0239(16) -0.0109(11) -0.0003(11) 0.0021(10)
C7 0.0201(16) 0.0178(13) 0.0219(16) -0.0065(11) -0.0046(11) 0.0014(10)
C8 0.0205(17) 0.0158(12) 0.0179(15) -0.0071(10) -0.0010(11) -0.0016(10)
C9 0.0184(15) 0.0174(12) 0.0173(15) -0.0063(10) -0.0001(11) -0.0030(10)
C10 0.0184(16) 0.0229(13) 0.0202(15) -0.0075(11) -0.0005(11) 0.0041(11)
C11 0.0232(17) 0.0258(14) 0.0266(17) -0.0102(12) 0.0000(12) 0.0013(11)
C12 0.0211(16) 0.0249(14) 0.0210(16) -0.0106(11) -0.0019(11) 0.0032(11)
C13 0.0273(17) 0.0278(15) 0.0216(16) -0.0105(11) -0.0039(12) 0.0031(11)
C14 0.0263(17) 0.0235(14) 0.0205(16) -0.0102(11) -0.0016(12) -0.0016(11)
C15 0.0219(16) 0.0211(13) 0.0187(15) -0.0063(10) -0.0009(11) -0.0017(11)
C16 0.0234(17) 0.0301(15) 0.0237(16) -0.0086(12) -0.0001(12) -0.0026(11)
C17 0.0207(16) 0.0254(14) 0.0212(16) -0.0082(11) 0.0012(11) -0.0013(11)
C18 0.0182(15) 0.0162(12) 0.0219(16) -0.0074(10) -0.0014(11) 0.0018(10)
C19 0.0196(16) 0.0154(12) 0.0191(15) -0.0063(10) -0.0020(11) 0.0002(10)
C20 0.0193(16) 0.0185(13) 0.0228(16) -0.0069(11) -0.0020(11) -0.0015(10)
C21 0.0193(16) 0.0209(13) 0.0189(15) -0.0072(10) 0.0005(11) -0.0026(10)
C22 0.0202(16) 0.0202(13) 0.0182(15) -0.0053(10) -0.0003(11) -0.0018(10)
C23 0.0165(15) 0.0216(13) 0.0205(15) -0.0094(11) -0.0011(10) -0.0025(10)
C24 0.0218(16) 0.0135(12) 0.0194(15) -0.0052(10) -0.0006(11) 0.0013(10)
C25 0.0183(15) 0.0170(13) 0.0173(15) -0.0042(10) -0.0010(11) -0.0016(10)
C26 0.0183(15) 0.0204(13) 0.0196(15) -0.0059(10) -0.0002(10) 0.0000(10)

loop_
_atom_type_symbol
_atom_type_description
_atom_type_scat_dispersion_real
_atom_type_scat_dispersion_imag
_atom_type_scat_source
C C 0.0033 0.0016 'International Tables Vol C Tables 4.2.6.8 and 6.1.1.4'
H H 0.0000 0.0000 'International Tables Vol C Tables 4.2.6.8 and 6.1.1.4'
N N 0.0061 0.0033 'International Tables Vol C Tables 4.2.6.8 and 6.1.1.4'
S S 0.1246 0.1234 'International Tables Vol C Tables 4.2.6.8 and 6.1.1.4'

loop_
_geom_angle_atom_site_label_1
_geom_angle_atom_site_label_2
_geom_angle_atom_site_label_3
_geom_angle
_geom_angle_site_symmetry_1
_geom_angle_site_symmetry_3
_geom_angle_publ_flag
C1 S1 C2 88.29(13) . 2_655 ?
C26 S2 C25 88.32(13) . 2_567 ?
C2 N1 C1 107.8(2) . . ?
C13 N2 C11 115.6(3) . . ?
C14 N3 C16 115.6(3) . . ?
C25 N4 C26 107.7(2) . . ?
N1 C1 C1 118.0(3) . 2_655 ?
N1 C1 S1 132.5(2) . . ?
C1 C1 S1 109.5(3) 2_655 . ?
N1 C2 C3 122.7(2) . . ?
N1 C2 S1 116.3(2) . 2_655 ?
C3 C2 S1 120.9(2) . 2_655 ?
C6 C3 C4 118.6(3) . . ?
C6 C3 C2 122.6(2) . . ?
C4 C3 C2 118.8(2) . . ?
C5 C4 C3 120.9(3) . . ?
C4 C5 C8 121.1(3) . . ?
C3 C6 C7 120.6(2) . . ?
C6 C7 C8 121.6(3) . . ?
C7 C8 C5 117.3(3) . . ?
C7 C8 C9 121.9(2) . . ?
C5 C8 C9 120.9(2) . . ?
C12 C9 C10 116.0(3) . . ?
C12 C9 C8 122.6(2) . . ?
C10 C9 C8 121.5(2) . . ?
C11 C10 C9 119.7(3) . . ?
N2 C11 C10 124.1(3) . . ?
C13 C12 C9 120.0(3) . . ?
N2 C13 C12 124.6(3) . . ?
N3 C14 C15 124.4(3) . . ?
C14 C15 C18 120.2(3) . . ?
N3 C16 C17 124.3(3) . . ?
C16 C17 C18 119.7(3) . . ?
C15 C18 C17 115.8(3) . . ?
C15 C18 C19 122.2(2) . . ?
C17 C18 C19 122.0(2) . . ?
C20 C19 C22 117.1(3) . . ?
C20 C19 C18 122.1(2) . . ?
C22 C19 C18 120.8(2) . . ?
C19 C20 C21 121.8(3) . . ?
C24 C21 C20 120.1(3) . . ?
C23 C22 C19 121.2(3) . . ?
C22 C23 C24 120.8(2) . . ?
C21 C24 C23 118.8(3) . . ?
C21 C24 C25 121.9(2) . . ?
C23 C24 C25 119.3(2) . . ?
N4 C25 C24 122.5(2) . . ?
N4 C25 S2 116.5(2) . 2_567 ?
C24 C25 S2 120.9(2) . 2_567 ?
N4 C26 C26 118.4(3) . 2_567 ?
N4 C26 S2 132.5(2) . . ?
C26 C26 S2 109.1(3) 2_567 . ?

loop_
_geom_bond_atom_site_label_1
_geom_bond_atom_site_label_2
_geom_bond_distance
_geom_bond_site_symmetry_2
_geom_bond_publ_flag
S1 C1 1.716(3) . ?
S1 C2 1.757(3) 2_655 ?
S2 C26 1.722(3) . ?
S2 C25 1.751(3) 2_567 ?
N1 C2 1.323(3) . ?
N1 C1 1.367(4) . ?
N2 C13 1.335(4) . ?
N2 C11 1.341(4) . ?
N3 C14 1.336(4) . ?
N3 C16 1.346(4) . ?
N4 C25 1.321(3) . ?
N4 C26 1.364(4) . ?
C1 C1 1.379(5) 2_655 ?
C2 C3 1.466(4) . ?
C2 S1 1.757(3) 2_655 ?
C3 C6 1.383(4) . ?
C3 C4 1.404(4) . ?
C4 C5 1.386(4) . ?
C5 C8 1.409(4) . ?
C6 C7 1.398(4) . ?
C7 C8 1.398(4) . ?
C8 C9 1.488(4) . ?
C9 C12 1.394(4) . ?
C9 C10 1.401(4) . ?
C10 C11 1.391(4) . ?
C12 C13 1.382(4) . ?
C14 C15 1.381(4) . ?
C15 C18 1.397(4) . ?
C16 C17 1.387(4) . ?
C17 C18 1.405(4) . ?
C18 C19 1.484(4) . ?
C19 C20 1.394(4) . ?
C19 C22 1.416(4) . ?
C20 C21 1.401(4) . ?
C21 C24 1.393(4) . ?
C22 C23 1.384(4) . ?
C23 C24 1.400(4) . ?
C24 C25 1.466(4) . ?
C25 S2 1.751(3) 2_567 ?
C26 C26 1.374(5) 2_567 ?
